data_7231868
loop_
_publ_author_name
'Li, Aisen'
'Wang, Jing'
'Liu, Yingjie'
'Xu, Shuping'
'Chu, Ning'
'Geng, Yijia'
'Li, Bao'
'Xu, Bin'
'Cui, Haining'
'Xu, Weiqing'

_publ_section_title
;
 Remarkable pressure-induced emission enhancement based on intermolecular
 charge transfer in halogen bond-driven dual-component co-crystals.
;
_journal_issue 48
_journal_name_full 'Physical chemistry chemical physics : PCCP'
_journal_page_first 30297
_journal_page_last 30303
_journal_paper_doi 10.1039/c8cp06363j
_journal_volume 20
_journal_year 2018
_chemical_formula_moiety 'C6 F4 I2, C10 H8 N2'
_chemical_formula_sum 'C16 H8 F4 I2 N2'
_chemical_formula_weight 558.04
_space_group_crystal_system monoclinic
_space_group_IT_number 14
_space_group_name_Hall '-P 2ybc'
_space_group_name_H-M_alt 'P 1 21/c 1'
_symmetry_space_group_name_Hall '-P 2ybc'
_symmetry_space_group_name_H-M 'P 1 21/c 1'
_atom_sites_solution_hydrogens geom
_audit_block_doi 10.5517/ccdc.csd.cc20rvzm
_audit_creation_method SHELXL-2014/7
_audit_update_record
;
2018-09-26 deposited with the CCDC.
2018-11-16 downloaded from the CCDC.
;
_cell_angle_alpha 90
_cell_angle_beta 96.3440(10)
_cell_angle_gamma 90
_cell_formula_units_Z 2
_cell_length_a 8.3599(3)
_cell_length_b 5.7208(2)
_cell_length_c 17.7679(7)
_cell_measurement_reflns_used 4281
_cell_measurement_temperature 293(2)
_cell_measurement_theta_max 28.18
_cell_measurement_theta_min 3.18
_cell_volume 844.55(5)
_computing_cell_refinement 'Bruker D8 Venture'
_computing_data_collection 'Bruker D8 Venture'
_computing_data_reduction 'Bruker D8 Venture'
_computing_molecular_graphics 'Bruker SHELXTL'
_computing_publication_material 'Bruker SHELXTL'
_computing_structure_refinement 'SHELXL-2014/7 (Sheldrick, 2014)'
_computing_structure_solution 'SHELXS-2014/7 (Sheldrick, 2014)'
_diffrn_ambient_temperature 293(2)
_diffrn_measured_fraction_theta_full 0.997
_diffrn_measured_fraction_theta_max 0.998
_diffrn_measurement_device_type 'D8 VENTURE PHOTON II'
_diffrn_measurement_method 'phi and omega scans'
_diffrn_radiation_type MoK\a
_diffrn_radiation_wavelength 0.71073
_diffrn_reflns_av_R_equivalents 0.0247
_diffrn_reflns_av_unetI/netI 0.0229
_diffrn_reflns_Laue_measured_fraction_full 0.997
_diffrn_reflns_Laue_measured_fraction_max 0.998
_diffrn_reflns_limit_h_max 11
_diffrn_reflns_limit_h_min -11
_diffrn_reflns_limit_k_max 7
_diffrn_reflns_limit_k_min -7
_diffrn_reflns_limit_l_max 23
_diffrn_reflns_limit_l_min -16
_diffrn_reflns_number 8475
_diffrn_reflns_point_group_measured_fraction_full 0.997
_diffrn_reflns_point_group_measured_fraction_max 0.998
_diffrn_reflns_theta_full 25.242
_diffrn_reflns_theta_max 28.279
_diffrn_reflns_theta_min 3.176
_diffrn_source 'fine-focus sealed tube'
_exptl_absorpt_coefficient_mu 3.764
_exptl_absorpt_correction_T_max 0.705
_exptl_absorpt_correction_T_min 0.640
_exptl_absorpt_correction_type multi-scan
_exptl_crystal_colour colorless
_exptl_crystal_density_diffrn 2.194
_exptl_crystal_description block
_exptl_crystal_F_000 520
_exptl_crystal_size_max 0.130
_exptl_crystal_size_mid 0.120
_exptl_crystal_size_min 0.100
_refine_diff_density_max 0.675
_refine_diff_density_min -0.970
_refine_diff_density_rms 0.094
_refine_ls_extinction_method none
_refine_ls_goodness_of_fit_ref 1.063
_refine_ls_hydrogen_treatment constr
_refine_ls_matrix_type full
_refine_ls_number_parameters 109
_refine_ls_number_reflns 2096
_refine_ls_number_restraints 0
_refine_ls_restrained_S_all 1.063
_refine_ls_R_factor_all 0.0407
_refine_ls_R_factor_gt 0.0321
_refine_ls_shift/su_max 0.001
_refine_ls_shift/su_mean 0.000
_refine_ls_structure_factor_coef Fsqd
_refine_ls_weighting_details 'w=1/[\s^2^(Fo^2^)+(0.0360P)^2^+0.7783P] where P=(Fo^2^+2Fc^2^)/3'
_refine_ls_weighting_scheme calc
_refine_ls_wR_factor_gt 0.0744
_refine_ls_wR_factor_ref 0.0791
_reflns_Friedel_coverage 0.000
_reflns_number_gt 1777
_reflns_number_total 2096
_reflns_threshold_expression 'I > 2\s(I)'
_cod_data_source_file c8cp06363j2.cif
_cod_data_source_block mo_LAS0526_1_0m
_cod_depositor_comments 'Adding full bibliography for 7231866--7231869.cif.'
_cod_database_code 7231868
_shelx_shelxl_version_number 2014/7
_shelx_space_group_comment
;
The symmetry employed for this shelxl refinement is uniquely defined
by the following loop, which should always be used as a source of
symmetry information in preference to the above space-group names.
They are only intended as comments.
;
_shelx_estimated_absorpt_t_min 0.640
_shelx_estimated_absorpt_t_max 0.705

loop_
_space_group_symop_operation_xyz
'x, y, z'
'-x, y+1/2, -z+1/2'
'-x, -y, -z'
'x, -y-1/2, z-1/2'

loop_
_atom_site_label
_atom_site_type_symbol
_atom_site_fract_x
_atom_site_fract_y
_atom_site_fract_z
_atom_site_U_iso_or_equiv
_atom_site_adp_type
_atom_site_occupancy
_atom_site_site_symmetry_order
_atom_site_calc_flag
_atom_site_refinement_flags_posn
_atom_site_refinement_flags_adp
C1 C 0.1745(5) 0.5936(8) 0.1583(2) 0.0566(10) Uani 1 1 d . .
H1 H 0.2409 0.7024 0.1852 0.068 Uiso 1 1 calc R U
F1 F 0.4784(4) 0.2335(4) 0.63107(16) 0.0671(7) Uani 1 1 d . .
I1 I 0.30525(3) 0.22582(5) 0.33050(2) 0.05366(12) Uani 1 1 d . .
N1 N 0.1320(4) 0.4045(6) 0.19509(19) 0.0550(8) Uani 1 1 d . .
C2 C 0.1264(5) 0.6375(7) 0.0835(2) 0.0490(9) Uani 1 1 d . .
H2 H 0.1606 0.7729 0.0611 0.059 Uiso 1 1 calc R U
F2 F 0.3309(3) 0.4031(4) 0.50260(14) 0.0640(6) Uani 1 1 d . .
C3 C 0.0269(4) 0.4811(6) 0.04097(18) 0.0369(7) Uani 1 1 d . .
C4 C -0.0196(5) 0.2854(6) 0.0796(2) 0.0515(9) Uani 1 1 d . .
H4 H -0.0873 0.1746 0.0546 0.062 Uiso 1 1 calc R U
C5 C 0.0350(6) 0.2558(7) 0.1553(3) 0.0586(11) Uani 1 1 d . .
H5 H 0.0016 0.1237 0.1798 0.070 Uiso 1 1 calc R U
C6 C 0.4917(4) 0.1157(6) 0.5668(2) 0.0433(8) Uani 1 1 d . .
C7 C 0.4141(4) 0.2022(6) 0.4998(2) 0.0429(8) Uani 1 1 d . .
C8 C 0.4219(4) 0.0904(6) 0.4318(2) 0.0422(8) Uani 1 1 d . .

loop_
_atom_site_aniso_label
_atom_site_aniso_U_11
_atom_site_aniso_U_22
_atom_site_aniso_U_33
_atom_site_aniso_U_23
_atom_site_aniso_U_13
_atom_site_aniso_U_12
C1 0.056(2) 0.064(3) 0.046(2) -0.0003(18) -0.0091(18) -0.0046(19)
F1 0.0855(19) 0.0657(16) 0.0493(15) -0.0094(11) 0.0033(13) 0.0042(12)
I1 0.05197(17) 0.06145(18) 0.04540(18) 0.01575(11) -0.00420(11) -0.00409(11)
N1 0.061(2) 0.064(2) 0.0382(18) 0.0073(15) -0.0015(15) 0.0051(17)
C2 0.053(2) 0.051(2) 0.042(2) 0.0045(16) -0.0003(16) -0.0047(17)
F2 0.0694(15) 0.0526(13) 0.0694(17) 0.0060(11) 0.0048(12) 0.0204(12)
C3 0.0412(17) 0.0385(16) 0.0314(17) 0.0021(13) 0.0054(13) 0.0093(14)
C4 0.068(2) 0.0451(18) 0.040(2) 0.0057(15) -0.0012(18) -0.0066(18)
C5 0.078(3) 0.054(2) 0.043(2) 0.0129(17) 0.004(2) 0.000(2)
C6 0.0447(18) 0.0456(18) 0.040(2) 0.0002(15) 0.0042(15) -0.0059(15)
C7 0.0406(17) 0.0377(16) 0.050(2) 0.0082(15) 0.0019(15) 0.0008(14)
C8 0.0367(17) 0.0486(19) 0.040(2) 0.0104(15) -0.0023(14) -0.0052(14)

loop_
_atom_type_symbol
_atom_type_description
_atom_type_scat_dispersion_real
_atom_type_scat_dispersion_imag
_atom_type_scat_source
C C 0.0033 0.0016 'International Tables Vol C Tables 4.2.6.8 and 6.1.1.4'
H H 0.0000 0.0000 'International Tables Vol C Tables 4.2.6.8 and 6.1.1.4'
N N 0.0061 0.0033 'International Tables Vol C Tables 4.2.6.8 and 6.1.1.4'
F F 0.0171 0.0103 'International Tables Vol C Tables 4.2.6.8 and 6.1.1.4'
I I -0.4742 1.8119 'International Tables Vol C Tables 4.2.6.8 and 6.1.1.4'

loop_
_geom_angle_atom_site_label_1
_geom_angle_atom_site_label_2
_geom_angle_atom_site_label_3
_geom_angle
_geom_angle_site_symmetry_1
_geom_angle_site_symmetry_3
N1 C1 C2 124.0(4) . .
N1 C1 H1 118.0 . .
C2 C1 H1 118.0 . .
C5 N1 C1 116.2(3) . .
C1 C2 C3 120.3(4) . .
C1 C2 H2 119.9 . .
C3 C2 H2 119.9 . .
C2 C3 C4 115.7(3) . .
C2 C3 C3 122.4(4) . 3_565
C4 C3 C3 121.9(4) . 3_565
C5 C4 C3 119.9(4) . .
C5 C4 H4 120.0 . .
C3 C4 H4 120.0 . .
N1 C5 C4 123.9(4) . .
N1 C5 H5 118.1 . .
C4 C5 H5 118.1 . .
F1 C6 C8 120.4(3) . 3_656
F1 C6 C7 118.5(3) . .
C8 C6 C7 121.0(3) 3_656 .
F2 C7 C8 120.2(3) . .
F2 C7 C6 118.0(3) . .
C8 C7 C6 121.8(3) . .
C7 C8 C6 117.1(3) . 3_656
C7 C8 I1 121.3(3) . .
C6 C8 I1 121.5(3) 3_656 .

loop_
_geom_bond_atom_site_label_1
_geom_bond_atom_site_label_2
_geom_bond_distance
_geom_bond_site_symmetry_2
C1 N1 1.332(5) .
C1 C2 1.369(5) .
C1 H1 0.9300 .
F1 C6 1.341(4) .
I1 C8 2.098(3) .
N1 C5 1.324(6) .
C2 C3 1.388(5) .
C2 H2 0.9300 .
F2 C7 1.347(4) .
C3 C4 1.391(5) .
C3 C3 1.491(6) 3_565
C4 C5 1.382(6) .
C4 H4 0.9300 .
C5 H5 0.9300 .
C6 C8 1.382(5) 3_656
C6 C7 1.382(5) .
C7 C8 1.376(5) .
C8 C6 1.382(5) 3_656
